data_7010832
loop_
_publ_author_name
'Cara Evans'
'Dominique Luneau'

_publ_section_title
;
 New Schiff base zinc(II) complexes exhibiting second harmonic
 generation
;
_journal_issue 1
_journal_name_full 'J. Chem. Soc., Dalton Trans.'
_journal_page_first 83
_journal_page_last 86
_journal_paper_doi 10.1039/b104360a
_journal_year 2002
_chemical_formula_sum 'C30 H26 N4 O6 Zn'
_chemical_formula_weight 603.92
_space_group_IT_number 4
_symmetry_space_group_name_Hall 'P 2yb'
_symmetry_space_group_name_H-M 'P 1 21 1'
_atom_sites_solution_hydrogens geom
_atom_sites_solution_primary direct
_atom_sites_solution_secondary difmap
_audit_creation_method SHELXL-97
_cell_angle_alpha 90.00
_cell_angle_beta 90.5410(10)
_cell_angle_gamma 90.00
_cell_formula_units_Z 4
_cell_length_a 15.4512(8)
_cell_length_b 10.1073(5)
_cell_length_c 18.0725(9)
_cell_measurement_temperature 298(2)
_cell_volume 2822.3(2)
_computing_structure_refinement 'SHELXL-97 (Sheldrick, 1997)'
_computing_structure_solution 'SHELXS-97 (Sheldrick, 1990)'
_diffrn_ambient_temperature 298(2)
_diffrn_measured_fraction_theta_full 0.907
_diffrn_measured_fraction_theta_max 0.907
_diffrn_radiation_monochromator graphite
_diffrn_radiation_source 'fine-focus sealed tube'
_diffrn_radiation_type MoK\a
_diffrn_radiation_wavelength 0.71073
_diffrn_reflns_av_R_equivalents 0.0337
_diffrn_reflns_av_sigmaI/netI 0.0410
_diffrn_reflns_limit_h_max 19
_diffrn_reflns_limit_h_min -20
_diffrn_reflns_limit_k_max 12
_diffrn_reflns_limit_k_min -13
_diffrn_reflns_limit_l_max 23
_diffrn_reflns_limit_l_min -23
_diffrn_reflns_number 18371
_diffrn_reflns_theta_full 29.01
_diffrn_reflns_theta_max 29.01
_diffrn_reflns_theta_min 2.25
_exptl_absorpt_coefficient_mu 0.920
_exptl_absorpt_correction_T_max 0.7697
_exptl_absorpt_correction_T_min 0.7697
_exptl_crystal_density_diffrn 1.421
_exptl_crystal_density_method 'not measured'
_exptl_crystal_F_000 1248
_exptl_crystal_size_max 0.30
_exptl_crystal_size_mid 0.30
_exptl_crystal_size_min 0.30
_refine_diff_density_max 0.317
_refine_diff_density_min -0.261
_refine_diff_density_rms 0.040
_refine_ls_abs_structure_details 'Flack H D (1983), Acta Cryst. A39, 876-881'
_refine_ls_abs_structure_Flack 0.012(6)
_refine_ls_extinction_method none
_refine_ls_goodness_of_fit_ref 0.614
_refine_ls_hydrogen_treatment mixed
_refine_ls_matrix_type full
_refine_ls_number_parameters 739
_refine_ls_number_reflns 10989
_refine_ls_number_restraints 1
_refine_ls_restrained_S_all 0.614
_refine_ls_R_factor_all 0.0449
_refine_ls_R_factor_gt 0.0311
_refine_ls_shift/su_max 7.132
_refine_ls_shift/su_mean 0.406
_refine_ls_structure_factor_coef Fsqd
_refine_ls_weighting_details 'calc w==1/[\s^2^(Fo^2^)+(0.1000P)^2^+0.0000P] where P==(Fo^2^+2Fc^2^)/3'
_refine_ls_weighting_scheme calc
_refine_ls_wR_factor_gt 0.0808
_refine_ls_wR_factor_ref 0.0887
_reflns_number_gt 8448
_reflns_number_total 10989
_reflns_threshold_expression >2sigma(I)
_cod_data_source_file b104360a.txt
_cod_data_source_block dl626_2
_cod_database_code 7010832

loop_
_symmetry_equiv_pos_as_xyz
'x, y, z'
'-x, y+1/2, -z'

loop_
_atom_site_label
_atom_site_type_symbol
_atom_site_fract_x
_atom_site_fract_y
_atom_site_fract_z
_atom_site_U_iso_or_equiv
_atom_site_adp_type
_atom_site_occupancy
_atom_site_symmetry_multiplicity
_atom_site_calc_flag
_atom_site_refinement_flags
_atom_site_disorder_assembly
_atom_site_disorder_group
ZnA Zn 0.317825(17) 1.01044(3) 0.714344(14) 0.04227(8) Uani 1 1 d . . .
O1A O 0.43469(12) 1.0735(2) 0.72573(10) 0.0586(5) Uani 1 1 d . . .
O2A O 0.30728(13) 0.83643(19) 0.67023(10) 0.0513(4) Uani 1 1 d . . .
O3A O 0.66470(18) 1.3255(4) 0.97122(17) 0.1026(10) Uani 1 1 d . . .
O4A O 0.5767(2) 1.2163(5) 1.03890(17) 0.1404(18) Uani 1 1 d . . .
O5A O 0.0309(3) 0.5570(5) 0.4735(2) 0.1428(17) Uani 1 1 d . . .
O6A O 0.0097(3) 0.7555(6) 0.4398(2) 0.1435(17) Uani 1 1 d . . .
N1A N 0.29394(12) 0.9982(2) 0.82367(10) 0.0399(4) Uani 1 1 d . . .
N2A N 0.25647(16) 1.1025(2) 0.63042(12) 0.0484(5) Uani 1 1 d . . .
N3A N 0.60189(19) 1.2533(4) 0.97892(18) 0.0832(10) Uani 1 1 d . . .
N4A N 0.0486(2) 0.6727(5) 0.4763(2) 0.0950(12) Uani 1 1 d . . .
C1A C 0.47079(16) 1.1135(3) 0.78656(14) 0.0487(6) Uani 1 1 d . . .
C2A C 0.55120(19) 1.1819(4) 0.78280(18) 0.0679(9) Uani 1 1 d . . .
H2AA H 0.5762 1.1952 0.7368 0.082 Uiso 1 1 calc R . .
C3A C 0.59256(19) 1.2283(4) 0.84388(19) 0.0699(9) Uani 1 1 d . . .
H3AA H 0.6443 1.2744 0.8395 0.084 Uiso 1 1 calc R . .
C4A C 0.55687(18) 1.2062(4) 0.91342(17) 0.0613(8) Uani 1 1 d . . .
C5A C 0.47937(17) 1.1402(3) 0.92037(15) 0.0566(7) Uani 1 1 d . . .
H5AA H 0.4570 1.1251 0.9672 0.068 Uiso 1 1 calc R . .
C6A C 0.43401(16) 1.0955(3) 0.85796(14) 0.0457(6) Uani 1 1 d . . .
C7A C 0.35099(15) 1.0342(3) 0.87155(13) 0.0442(6) Uani 1 1 d . . .
H7AA H 0.3374 1.0191 0.9209 0.053 Uiso 1 1 calc R . .
C8A C 0.21352(17) 0.9366(3) 0.85378(14) 0.0469(6) Uani 1 1 d . . .
H8AA H 0.2110 0.9561 0.9068 0.056 Uiso 1 1 calc R . .
C9A C 0.2200(2) 0.7881(3) 0.84440(19) 0.0660(9) Uani 1 1 d . . .
H9AA H 0.2707 0.7563 0.8698 0.099 Uiso 1 1 calc R . .
H9AB H 0.2238 0.7671 0.7927 0.099 Uiso 1 1 calc R . .
H9AC H 0.1696 0.7468 0.8647 0.099 Uiso 1 1 calc R . .
C10A C 0.13567(14) 0.9999(3) 0.81641(13) 0.0449(6) Uani 1 1 d . . .
C11A C 0.10468(18) 0.9573(4) 0.74849(16) 0.0562(7) Uani 1 1 d . . .
H11A H 0.1305 0.8852 0.7256 0.067 Uiso 1 1 calc R . .
C12A C 0.03583(18) 1.0203(5) 0.71403(17) 0.0679(9) Uani 1 1 d . . .
H12A H 0.0173 0.9925 0.6675 0.081 Uiso 1 1 calc R . .
C13A C -0.0051(2) 1.1233(4) 0.7481(2) 0.0711(10) Uani 1 1 d . . .
H13A H -0.0520 1.1646 0.7252 0.085 Uiso 1 1 calc R . .
C14A C 0.0233(2) 1.1655(4) 0.8165(2) 0.0699(9) Uani 1 1 d . . .
H14A H -0.0051 1.2341 0.8406 0.084 Uiso 1 1 calc R . .
C15A C 0.09414(19) 1.1056(3) 0.84926(18) 0.0580(7) Uani 1 1 d . . .
H15A H 0.1145 1.1370 0.8946 0.070 Uiso 1 1 calc R . .
C16A C 0.24620(17) 0.8023(3) 0.62382(13) 0.0434(6) Uani 1 1 d . . .
C17A C 0.2252(2) 0.6675(3) 0.61686(17) 0.0594(7) Uani 1 1 d . . .
H17A H 0.2555 0.6052 0.6447 0.071 Uiso 1 1 calc R . .
C18A C 0.1607(2) 0.6267(4) 0.56968(18) 0.0691(9) Uani 1 1 d . . .
H18A H 0.1461 0.5375 0.5671 0.083 Uiso 1 1 calc R . .
C19A C 0.1177(2) 0.7162(4) 0.52644(17) 0.0640(9) Uani 1 1 d . . .
C20A C 0.13572(19) 0.8495(3) 0.53098(15) 0.0577(7) Uani 1 1 d . . .
H20A H 0.1054 0.9091 0.5013 0.069 Uiso 1 1 calc R . .
C21A C 0.19979(17) 0.8958(3) 0.58035(13) 0.0467(6) Uani 1 1 d . . .
C22A C 0.2115(2) 1.0369(3) 0.58371(15) 0.0528(7) Uani 1 1 d . . .
H22A H 0.1829 1.0861 0.5475 0.063 Uiso 1 1 calc R . .
C23A C 0.2611(3) 1.2499(3) 0.61877(18) 0.0676(9) Uani 1 1 d . . .
H23A H 0.2137 1.2759 0.5854 0.081 Uiso 1 1 calc R . .
C24A C 0.3467(4) 1.2800(4) 0.5806(3) 0.117(2) Uani 1 1 d . . .
H24A H 0.3493 1.2323 0.5347 0.175 Uiso 1 1 calc R . .
H24B H 0.3940 1.2534 0.6121 0.175 Uiso 1 1 calc R . .
H24C H 0.3506 1.3733 0.5710 0.175 Uiso 1 1 calc R . .
C25A C 0.2499(2) 1.3207(3) 0.69085(18) 0.0611(8) Uani 1 1 d . . .
C26A C 0.3184(3) 1.3543(4) 0.7373(2) 0.0851(11) Uani 1 1 d . . .
H26A H 0.3747 1.3329 0.7239 0.102 Uiso 1 1 calc R . .
C27A C 0.3034(5) 1.4198(5) 0.8037(3) 0.1097(17) Uani 1 1 d . . .
H27A H 0.3494 1.4409 0.8351 0.132 Uiso 1 1 calc R . .
C28A C 0.2206(6) 1.4528(5) 0.8225(3) 0.129(3) Uani 1 1 d . . .
H28A H 0.2105 1.4970 0.8667 0.154 Uiso 1 1 calc R . .
C29A C 0.1529(5) 1.4217(5) 0.7770(4) 0.127(2) Uani 1 1 d . . .
H29A H 0.0968 1.4453 0.7897 0.152 Uiso 1 1 calc R . .
C30A C 0.1682(3) 1.3556(4) 0.7126(3) 0.0879(12) Uani 1 1 d . . .
H30A H 0.1214 1.3334 0.6823 0.105 Uiso 1 1 calc R . .
ZnB Zn 0.74383(2) 0.88186(4) 0.737395(17) 0.05451(10) Uani 1 1 d . . .
O1B O 0.76311(12) 1.0067(3) 0.81643(10) 0.0583(5) Uani 1 1 d . . .
O2B O 0.72852(14) 0.9891(3) 0.65022(11) 0.0676(6) Uani 1 1 d . . .
O3B O 1.0690(2) 0.9013(4) 1.03563(18) 0.1093(11) Uani 1 1 d . . .
O4B O 1.0012(2) 1.0578(3) 1.09175(14) 0.0947(9) Uani 1 1 d . . .
O5B O 0.4418(2) 1.0951(4) 0.41618(17) 0.1146(12) Uani 1 1 d . . .
O6B O 0.37187(17) 0.9642(4) 0.48856(16) 0.0964(10) Uani 1 1 d . . .
N1B N 0.85616(15) 0.7856(2) 0.74871(12) 0.0474(5) Uani 1 1 d . . .
N2B N 0.62996(16) 0.7887(3) 0.73218(11) 0.0518(6) Uani 1 1 d . . .
N3B N 1.0090(2) 0.9795(3) 1.04024(15) 0.0720(8) Uani 1 1 d . . .
N4B N 0.4371(2) 1.0270(3) 0.47184(16) 0.0722(8) Uani 1 1 d . . .
C1B C 0.82218(16) 0.9949(3) 0.86715(13) 0.0450(6) Uani 1 1 d . . .
C2B C 0.82113(19) 1.0862(3) 0.92709(16) 0.0546(7) Uani 1 1 d . . .
H2BA H 0.7788 1.1517 0.9282 0.066 Uiso 1 1 calc R . .
C3B C 0.8812(2) 1.0797(3) 0.98323(15) 0.0548(7) Uani 1 1 d . . .
H3BA H 0.8794 1.1399 1.0221 0.066 Uiso 1 1 calc R . .
C4B C 0.94454(18) 0.9830(3) 0.98176(14) 0.0498(7) Uani 1 1 d . . .
C5B C 0.94983(17) 0.8949(3) 0.92443(13) 0.0460(6) Uani 1 1 d . . .
H5BA H 0.9939 0.8322 0.9241 0.055 Uiso 1 1 calc R . .
C6B C 0.88917(16) 0.8988(3) 0.86628(13) 0.0409(5) Uani 1 1 d . . .
C7B C 0.90416(18) 0.8074(3) 0.80573(14) 0.0451(6) Uani 1 1 d . . .
H7BA H 0.9550 0.7584 0.8087 0.054 Uiso 1 1 calc R . .
C8B C 0.8880(2) 0.6896(3) 0.69300(16) 0.0579(7) Uani 1 1 d . . .
H8BA H 0.9498 0.6749 0.7027 0.069 Uiso 1 1 calc R . .
C9B C 0.8789(3) 0.7518(5) 0.61609(18) 0.0972(15) Uani 1 1 d . . .
H9BA H 0.9097 0.8343 0.6150 0.146 Uiso 1 1 calc R . .
H9BB H 0.8188 0.7673 0.6052 0.146 Uiso 1 1 calc R . .
H9BC H 0.9024 0.6929 0.5798 0.146 Uiso 1 1 calc R . .
C10B C 0.84212(17) 0.5583(3) 0.70139(14) 0.0468(6) Uani 1 1 d . . .
C11B C 0.7796(2) 0.5136(4) 0.65245(16) 0.0646(8) Uani 1 1 d . . .
H11B H 0.7630 0.5662 0.6125 0.078 Uiso 1 1 calc R . .
C12B C 0.7411(3) 0.3909(4) 0.6622(2) 0.0798(10) Uani 1 1 d . . .
H12B H 0.6990 0.3620 0.6288 0.096 Uiso 1 1 calc R . .
C13B C 0.7645(2) 0.3124(4) 0.7204(2) 0.0706(9) Uani 1 1 d . . .
H13B H 0.7400 0.2290 0.7256 0.085 Uiso 1 1 calc R . .
C14B C 0.8237(2) 0.3563(4) 0.77050(19) 0.0675(8) Uani 1 1 d . . .
H14B H 0.8385 0.3042 0.8111 0.081 Uiso 1 1 calc R . .
C15B C 0.86217(19) 0.4787(3) 0.76119(17) 0.0575(8) Uani 1 1 d . . .
H15B H 0.9025 0.5080 0.7960 0.069 Uiso 1 1 calc R . .
C16B C 0.65766(17) 0.9974(3) 0.61182(13) 0.0501(6) Uani 1 1 d . . .
C17B C 0.6550(2) 1.0870(3) 0.55183(15) 0.0580(7) Uani 1 1 d . . .
H17B H 0.7028 1.1406 0.5433 0.070 Uiso 1 1 calc R . .
C18B C 0.5845(2) 1.0975(3) 0.50601(16) 0.0593(7) Uani 1 1 d . . .
H18B H 0.5847 1.1556 0.4661 0.071 Uiso 1 1 calc R . .
C19B C 0.51175(19) 1.0192(4) 0.52030(15) 0.0558(7) Uani 1 1 d . . .
C20B C 0.51017(18) 0.9345(3) 0.57893(15) 0.0518(7) Uani 1 1 d . . .
H20B H 0.4604 0.8854 0.5880 0.062 Uiso 1 1 calc R . .
C21B C 0.58194(17) 0.9201(3) 0.62556(13) 0.0460(6) Uani 1 1 d . . .
C22B C 0.57245(18) 0.8232(3) 0.68429(14) 0.0491(6) Uani 1 1 d . . .
H22B H 0.5189 0.7817 0.6875 0.059 Uiso 1 1 calc R . .
C23B C 0.6112(2) 0.6785(4) 0.78471(16) 0.0683(9) Uani 1 1 d . . .
H23B H 0.6432 0.6012 0.7670 0.082 Uiso 1 1 calc R . .
C24B C 0.5179(3) 0.6369(6) 0.7905(2) 0.112(2) Uani 1 1 d . . .
H24D H 0.4959 0.6148 0.7422 0.168 Uiso 1 1 calc R . .
H24E H 0.4846 0.7083 0.8106 0.168 Uiso 1 1 calc R . .
H24F H 0.5138 0.5611 0.8223 0.168 Uiso 1 1 calc R . .
C25B C 0.6494(2) 0.7135(3) 0.85940(15) 0.0536(7) Uani 1 1 d . . .
C26B C 0.6198(2) 0.8205(4) 0.89891(17) 0.0655(8) Uani 1 1 d . . .
H26B H 0.5753 0.8728 0.8800 0.079 Uiso 1 1 calc R . .
C27B C 0.6574(3) 0.8504(4) 0.96820(19) 0.0827(12) Uani 1 1 d . . .
H27B H 0.6378 0.9228 0.9950 0.099 Uiso 1 1 calc R . .
C28B C 0.7229(3) 0.7730(5) 0.9961(2) 0.0865(13) Uani 1 1 d . . .
H28B H 0.7480 0.7931 1.0417 0.104 Uiso 1 1 calc R . .
C29B C 0.7507(3) 0.6675(5) 0.9573(2) 0.0849(12) Uani 1 1 d . . .
H29B H 0.7947 0.6146 0.9766 0.102 Uiso 1 1 calc R . .
C30B C 0.7149(2) 0.6377(4) 0.88999(18) 0.0695(9) Uani 1 1 d . . .
H30B H 0.7351 0.5647 0.8641 0.083 Uiso 1 1 calc R . .

loop_
_atom_site_aniso_label
_atom_site_aniso_U_11
_atom_site_aniso_U_22
_atom_site_aniso_U_33
_atom_site_aniso_U_23
_atom_site_aniso_U_13
_atom_site_aniso_U_12
ZnA 0.04546(15) 0.04516(15) 0.03610(13) -0.00071(13) -0.00439(10) -0.00580(14)
O1A 0.0466(10) 0.0869(15) 0.0424(10) -0.0123(10) 0.0030(8) -0.0143(10)
O2A 0.0664(11) 0.0407(10) 0.0464(10) -0.0048(8) -0.0154(8) 0.0020(9)
O3A 0.0756(17) 0.124(3) 0.108(2) -0.0475(19) -0.0180(15) -0.0266(17)
O4A 0.088(2) 0.272(6) 0.0609(17) -0.041(2) -0.0126(15) -0.055(3)
O5A 0.149(3) 0.150(4) 0.129(3) -0.043(3) -0.021(2) -0.084(3)
O6A 0.118(3) 0.183(5) 0.129(3) -0.054(3) -0.069(2) 0.004(3)
N1A 0.0390(9) 0.0444(11) 0.0363(9) 0.0026(9) -0.0025(7) -0.0026(10)
N2A 0.0639(14) 0.0407(12) 0.0405(11) 0.0059(9) 0.0000(10) -0.0005(10)
N3A 0.0514(15) 0.121(3) 0.076(2) -0.042(2) -0.0140(14) -0.0032(17)
N4A 0.082(2) 0.124(3) 0.079(2) -0.040(2) -0.0145(18) -0.031(2)
C1A 0.0383(13) 0.0612(18) 0.0466(14) -0.0114(13) 0.0003(11) 0.0002(12)
C2A 0.0478(15) 0.099(3) 0.0575(17) -0.0078(17) 0.0051(13) -0.0180(17)
C3A 0.0442(15) 0.087(3) 0.079(2) -0.0162(19) -0.0030(15) -0.0152(16)
C4A 0.0413(14) 0.083(2) 0.0588(17) -0.0231(16) -0.0090(13) 0.0022(15)
C5A 0.0428(14) 0.078(2) 0.0494(15) -0.0152(15) -0.0039(11) 0.0056(14)
C6A 0.0366(12) 0.0552(16) 0.0451(13) -0.0064(12) -0.0045(10) 0.0054(11)
C7A 0.0418(12) 0.0550(18) 0.0358(11) -0.0026(11) -0.0005(10) 0.0044(11)
C8A 0.0471(14) 0.0562(17) 0.0375(13) 0.0090(11) -0.0002(11) -0.0077(12)
C9A 0.070(2) 0.056(2) 0.073(2) 0.0237(16) -0.0067(16) -0.0141(16)
C10A 0.0371(11) 0.0537(15) 0.0439(12) 0.0071(13) 0.0029(9) -0.0119(13)
C11A 0.0421(14) 0.078(2) 0.0486(15) -0.0029(14) 0.0050(12) -0.0013(13)
C12A 0.0488(15) 0.103(3) 0.0512(15) 0.009(2) -0.0075(12) -0.009(2)
C13A 0.0477(16) 0.086(3) 0.079(2) 0.022(2) -0.0022(16) 0.0008(18)
C14A 0.0546(17) 0.062(2) 0.093(2) 0.0045(19) 0.0060(17) 0.0061(15)
C15A 0.0536(16) 0.0558(18) 0.0646(18) 0.0000(14) -0.0006(14) -0.0111(14)
C16A 0.0523(14) 0.0437(15) 0.0341(12) -0.0038(10) 0.0006(11) -0.0020(11)
C17A 0.080(2) 0.0440(17) 0.0545(16) -0.0037(13) 0.0000(15) -0.0078(15)
C18A 0.086(2) 0.0560(19) 0.0656(19) -0.0155(16) 0.0070(17) -0.0259(18)
C19A 0.0579(17) 0.082(2) 0.0523(16) -0.0235(16) 0.0009(13) -0.0203(17)
C20A 0.0568(16) 0.072(2) 0.0439(14) -0.0070(13) -0.0079(12) -0.0017(15)
C21A 0.0524(14) 0.0498(16) 0.0378(12) -0.0017(12) -0.0029(10) -0.0034(13)
C22A 0.0673(17) 0.0523(19) 0.0388(13) 0.0077(11) -0.0092(12) 0.0035(13)
C23A 0.107(3) 0.0398(16) 0.0557(17) 0.0101(14) 0.0035(17) 0.0004(17)
C24A 0.194(5) 0.053(2) 0.105(3) 0.001(2) 0.079(3) -0.031(3)
C25A 0.086(2) 0.0344(14) 0.0630(18) 0.0072(13) 0.0062(16) -0.0063(15)
C26A 0.114(3) 0.058(2) 0.084(2) -0.0052(19) -0.003(2) -0.003(2)
C27A 0.174(5) 0.069(3) 0.086(3) -0.011(2) -0.015(3) -0.015(3)
C28A 0.244(9) 0.051(2) 0.092(4) -0.001(2) 0.056(5) -0.006(4)
C29A 0.163(6) 0.067(3) 0.152(5) -0.002(3) 0.091(5) -0.005(3)
C30A 0.101(3) 0.053(2) 0.110(3) 0.011(2) 0.027(3) -0.009(2)
ZnB 0.05813(19) 0.0601(2) 0.04497(16) -0.00014(15) -0.01563(13) -0.01134(16)
O1B 0.0596(10) 0.0609(12) 0.0540(10) -0.0082(11) -0.0210(8) 0.0062(11)
O2B 0.0623(11) 0.0864(18) 0.0538(11) 0.0192(11) -0.0198(9) -0.0280(12)
O3B 0.118(2) 0.099(2) 0.110(2) -0.0163(18) -0.0735(19) 0.024(2)
O4B 0.129(2) 0.094(2) 0.0600(14) -0.0200(13) -0.0428(15) -0.0106(17)
O5B 0.120(2) 0.124(3) 0.099(2) 0.047(2) -0.0516(19) -0.011(2)
O6B 0.0661(15) 0.134(3) 0.0891(18) 0.0145(18) -0.0270(13) -0.0096(16)
N1B 0.0571(13) 0.0463(13) 0.0389(11) -0.0071(9) -0.0035(9) -0.0132(10)
N2B 0.0643(15) 0.0561(15) 0.0349(11) 0.0018(10) -0.0046(10) -0.0149(12)
N3B 0.095(2) 0.066(2) 0.0543(15) 0.0006(13) -0.0325(14) -0.0137(16)
N4B 0.0750(18) 0.075(2) 0.0659(16) 0.0040(16) -0.0217(14) 0.0104(16)
C1B 0.0495(13) 0.0462(15) 0.0392(11) -0.0023(12) -0.0040(10) -0.0076(13)
C2B 0.0567(16) 0.0563(18) 0.0508(15) -0.0088(13) -0.0015(12) 0.0023(14)
C3B 0.0698(18) 0.0556(17) 0.0390(13) -0.0104(12) -0.0025(12) -0.0126(15)
C4B 0.0576(15) 0.0547(19) 0.0369(12) 0.0019(11) -0.0113(11) -0.0136(13)
C5B 0.0504(13) 0.0447(15) 0.0428(12) 0.0049(11) -0.0074(10) -0.0053(12)
C6B 0.0476(13) 0.0393(14) 0.0359(11) -0.0004(10) -0.0031(9) -0.0099(11)
C7B 0.0474(14) 0.0417(14) 0.0461(14) -0.0004(11) 0.0003(11) -0.0069(11)
C8B 0.0641(17) 0.0624(19) 0.0474(15) -0.0144(14) 0.0050(13) -0.0112(15)
C9B 0.164(4) 0.081(3) 0.0470(18) -0.0081(18) 0.019(2) -0.035(3)
C10B 0.0471(13) 0.0510(15) 0.0423(13) -0.0134(11) -0.0024(11) 0.0023(12)
C11B 0.0755(18) 0.0650(19) 0.0530(15) -0.0035(16) -0.0225(14) -0.0064(19)
C12B 0.081(2) 0.076(3) 0.082(2) -0.017(2) -0.0269(18) -0.015(2)
C13B 0.071(2) 0.0469(18) 0.094(3) -0.0073(18) 0.0088(19) -0.0012(16)
C14B 0.0662(19) 0.062(2) 0.074(2) 0.0115(17) -0.0021(16) 0.0142(16)
C15B 0.0521(15) 0.064(2) 0.0557(16) -0.0032(14) -0.0152(12) 0.0050(14)
C16B 0.0545(14) 0.0583(16) 0.0374(11) -0.0013(13) -0.0047(10) -0.0074(14)
C17B 0.0709(19) 0.0577(19) 0.0455(15) 0.0033(13) -0.0008(13) -0.0109(15)
C18B 0.0715(19) 0.0574(19) 0.0488(15) 0.0041(13) -0.0078(14) 0.0012(15)
C19B 0.0595(15) 0.0603(18) 0.0474(14) -0.0048(15) -0.0082(12) 0.0125(16)
C20B 0.0492(14) 0.0600(17) 0.0462(14) -0.0073(13) -0.0041(12) 0.0011(13)
C21B 0.0503(14) 0.0549(17) 0.0328(11) -0.0051(10) -0.0014(10) -0.0056(12)
C22B 0.0495(14) 0.0606(17) 0.0371(13) -0.0049(12) -0.0012(11) -0.0130(13)
C23B 0.101(3) 0.0570(19) 0.0470(15) 0.0052(14) -0.0079(16) -0.0258(18)
C24B 0.115(3) 0.151(5) 0.069(2) 0.039(3) -0.021(2) -0.078(4)
C25B 0.0652(17) 0.0538(17) 0.0418(13) 0.0097(12) 0.0016(12) -0.0039(14)
C26B 0.083(2) 0.0601(19) 0.0537(17) 0.0060(14) 0.0004(15) 0.0064(17)
C27B 0.120(3) 0.076(3) 0.0519(18) -0.0071(17) 0.015(2) -0.014(2)
C28B 0.102(3) 0.108(4) 0.0491(18) 0.018(2) -0.0112(19) -0.025(3)
C29B 0.077(2) 0.109(4) 0.068(2) 0.033(2) -0.0084(18) 0.003(2)
C30B 0.078(2) 0.072(2) 0.0581(18) 0.0181(17) 0.0113(16) 0.0081(18)

loop_
_atom_type_symbol
_atom_type_description
_atom_type_scat_dispersion_real
_atom_type_scat_dispersion_imag
_atom_type_scat_source
C C 0.0033 0.0016 'International Tables Vol C Tables 4.2.6.8 and 6.1.1.4'
H H 0.0000 0.0000 'International Tables Vol C Tables 4.2.6.8 and 6.1.1.4'
N N 0.0061 0.0033 'International Tables Vol C Tables 4.2.6.8 and 6.1.1.4'
O O 0.0106 0.0060 'International Tables Vol C Tables 4.2.6.8 and 6.1.1.4'
Zn Zn 0.2839 1.4301 'International Tables Vol C Tables 4.2.6.8 and 6.1.1.4'

loop_
_geom_angle_atom_site_label_1
_geom_angle_atom_site_label_2
_geom_angle_atom_site_label_3
_geom_angle
_geom_angle_site_symmetry_1
_geom_angle_site_symmetry_3
_geom_angle_publ_flag
O2A ZnA O1A 114.84(9) . . ?
O2A ZnA N1A 109.39(9) . . ?
O1A ZnA N1A 95.49(8) . . ?
O2A ZnA N2A 94.17(9) . . ?
O1A ZnA N2A 111.27(10) . . ?
N1A ZnA N2A 132.70(9) . . ?
C1A O1A ZnA 126.26(17) . . ?
C16A O2A ZnA 124.26(17) . . ?
C7A N1A C8A 116.1(2) . . ?
C7A N1A ZnA 120.85(16) . . ?
C8A N1A ZnA 122.80(16) . . ?
C22A N2A C23A 116.7(2) . . ?
C22A N2A ZnA 120.60(19) . . ?
C23A N2A ZnA 122.7(2) . . ?
O4A N3A O3A 123.1(3) . . ?
O4A N3A C4A 118.2(3) . . ?
O3A N3A C4A 118.6(3) . . ?
O6A N4A O5A 122.2(4) . . ?
O6A N4A C19A 118.8(4) . . ?
O5A N4A C19A 118.9(5) . . ?
O1A C1A C2A 118.7(2) . . ?
O1A C1A C6A 123.8(2) . . ?
C2A C1A C6A 117.4(2) . . ?
C3A C2A C1A 122.3(3) . . ?
C2A C3A C4A 119.4(3) . . ?
C5A C4A C3A 120.7(3) . . ?
C5A C4A N3A 119.7(3) . . ?
C3A C4A N3A 119.5(3) . . ?
C4A C5A C6A 120.8(3) . . ?
C5A C6A C1A 119.2(2) . . ?
C5A C6A C7A 116.1(2) . . ?
C1A C6A C7A 124.7(2) . . ?
N1A C7A C6A 127.7(2) . . ?
N1A C8A C10A 108.7(2) . . ?
N1A C8A C9A 108.4(2) . . ?
C10A C8A C9A 114.9(3) . . ?
C15A C10A C11A 117.6(3) . . ?
C15A C10A C8A 120.3(2) . . ?
C11A C10A C8A 122.1(3) . . ?
C12A C11A C10A 121.0(3) . . ?
C13A C12A C11A 120.3(3) . . ?
C12A C13A C14A 119.8(3) . . ?
C13A C14A C15A 119.6(3) . . ?
C10A C15A C14A 121.7(3) . . ?
O2A C16A C17A 118.6(3) . . ?
O2A C16A C21A 122.6(2) . . ?
C17A C16A C21A 118.7(3) . . ?
C18A C17A C16A 120.9(3) . . ?
C19A C18A C17A 120.3(3) . . ?
C18A C19A C20A 121.1(3) . . ?
C18A C19A N4A 120.3(4) . . ?
C20A C19A N4A 118.5(4) . . ?
C19A C20A C21A 120.2(3) . . ?
C20A C21A C16A 118.6(3) . . ?
C20A C21A C22A 116.3(3) . . ?
C16A C21A C22A 125.0(2) . . ?
N2A C22A C21A 127.7(2) . . ?
C25A C23A N2A 110.1(2) . . ?
C25A C23A C24A 114.0(3) . . ?
N2A C23A C24A 107.6(3) . . ?
C30A C25A C26A 117.6(4) . . ?
C30A C25A C23A 119.2(4) . . ?
C26A C25A C23A 123.3(3) . . ?
C25A C26A C27A 120.4(5) . . ?
C28A C27A C26A 119.6(6) . . ?
C27A C28A C29A 120.6(5) . . ?
C28A C29A C30A 119.4(6) . . ?
C25A C30A C29A 122.5(5) . . ?
O2B ZnB O1B 104.76(11) . . ?
O2B ZnB N2B 97.22(9) . . ?
O1B ZnB N2B 118.28(9) . . ?
O2B ZnB N1B 117.24(10) . . ?
O1B ZnB N1B 96.60(8) . . ?
N2B ZnB N1B 122.62(10) . . ?
C1B O1B ZnB 124.6(2) . . ?
C16B O2B ZnB 124.91(19) . . ?
C7B N1B C8B 117.6(3) . . ?
C7B N1B ZnB 119.6(2) . . ?
C8B N1B ZnB 122.78(18) . . ?
C22B N2B C23B 119.6(3) . . ?
C22B N2B ZnB 120.5(2) . . ?
C23B N2B ZnB 119.84(19) . . ?
O3B N3B O4B 123.3(3) . . ?
O3B N3B C4B 119.0(3) . . ?
O4B N3B C4B 117.7(3) . . ?
O5B N4B O6B 123.2(3) . . ?
O5B N4B C19B 118.5(3) . . ?
O6B N4B C19B 118.3(3) . . ?
O1B C1B C2B 117.8(3) . . ?
O1B C1B C6B 124.4(2) . . ?
C2B C1B C6B 117.8(2) . . ?
C3B C2B C1B 121.3(3) . . ?
C2B C3B C4B 119.6(3) . . ?
C5B C4B C3B 121.4(2) . . ?
C5B C4B N3B 119.4(3) . . ?
C3B C4B N3B 119.1(3) . . ?
C4B C5B C6B 120.3(3) . . ?
C5B C6B C1B 119.5(2) . . ?
C5B C6B C7B 115.9(2) . . ?
C1B C6B C7B 124.4(2) . . ?
N1B C7B C6B 128.3(3) . . ?
N1B C8B C10B 110.3(2) . . ?
N1B C8B C9B 108.6(3) . . ?
C10B C8B C9B 114.3(3) . . ?
C15B C10B C11B 117.5(3) . . ?
C15B C10B C8B 119.2(2) . . ?
C11B C10B C8B 123.3(3) . . ?
C10B C11B C12B 120.6(3) . . ?
C13B C12B C11B 120.5(3) . . ?
C14B C13B C12B 119.8(3) . . ?
C13B C14B C15B 119.9(3) . . ?
C10B C15B C14B 121.5(3) . . ?
O2B C16B C17B 118.1(3) . . ?
O2B C16B C21B 124.1(3) . . ?
C17B C16B C21B 117.7(2) . . ?
C18B C17B C16B 122.1(3) . . ?
C17B C18B C19B 118.7(3) . . ?
C20B C19B C18B 121.3(3) . . ?
C20B C19B N4B 119.1(3) . . ?
C18B C19B N4B 119.7(3) . . ?
C19B C20B C21B 121.0(3) . . ?
C20B C21B C16B 119.1(3) . . ?
C20B C21B C22B 115.2(3) . . ?
C16B C21B C22B 125.7(2) . . ?
N2B C22B C21B 127.0(3) . . ?
N2B C23B C25B 108.5(2) . . ?
N2B C23B C24B 116.3(3) . . ?
C25B C23B C24B 111.7(3) . . ?
C26B C25B C30B 118.3(3) . . ?
C26B C25B C23B 121.3(3) . . ?
C30B C25B C23B 120.4(3) . . ?
C25B C26B C27B 119.6(3) . . ?
C28B C27B C26B 120.1(4) . . ?
C29B C28B C27B 119.8(4) . . ?
C28B C29B C30B 120.6(4) . . ?
C29B C30B C25B 121.6(4) . . ?

loop_
_geom_bond_atom_site_label_1
_geom_bond_atom_site_label_2
_geom_bond_distance
_geom_bond_site_symmetry_2
_geom_bond_publ_flag
ZnA O2A 1.9373(19) . ?
ZnA O1A 1.9242(19) . ?
ZnA N1A 2.0172(19) . ?
ZnA N2A 2.010(2) . ?
O1A C1A 1.293(3) . ?
O2A C16A 1.303(3) . ?
O3A N3A 1.223(5) . ?
O4A N3A 1.214(5) . ?
O5A N4A 1.201(6) . ?
O6A N4A 1.222(6) . ?
N1A C7A 1.282(3) . ?
N1A C8A 1.497(3) . ?
N2A C22A 1.274(4) . ?
N2A C23A 1.506(4) . ?
N3A C4A 1.448(4) . ?
N4A C19A 1.461(4) . ?
C1A C2A 1.424(4) . ?
C1A C6A 1.427(4) . ?
C2A C3A 1.354(4) . ?
C3A C4A 1.395(5) . ?
C4A C5A 1.378(4) . ?
C5A C6A 1.397(4) . ?
C6A C7A 1.448(4) . ?
C8A C10A 1.516(4) . ?
C8A C9A 1.513(5) . ?
C10A C15A 1.383(4) . ?
C10A C11A 1.382(4) . ?
C11A C12A 1.383(4) . ?
C12A C13A 1.368(6) . ?
C13A C14A 1.375(5) . ?
C14A C15A 1.380(5) . ?
C16A C17A 1.405(4) . ?
C16A C21A 1.419(4) . ?
C17A C18A 1.369(5) . ?
C18A C19A 1.364(5) . ?
C19A C20A 1.379(5) . ?
C20A C21A 1.406(4) . ?
C21A C22A 1.439(4) . ?
C23A C25A 1.498(5) . ?
C23A C24A 1.528(5) . ?
C25A C30A 1.371(5) . ?
C25A C26A 1.387(5) . ?
C26A C27A 1.392(7) . ?
C27A C28A 1.369(9) . ?
C28A C29A 1.360(9) . ?
C29A C30A 1.364(7) . ?
ZnB O2B 1.925(2) . ?
ZnB O1B 1.927(2) . ?
ZnB N2B 1.997(2) . ?
ZnB N1B 1.999(3) . ?
O1B C1B 1.293(3) . ?
O2B C16B 1.294(3) . ?
O3B N3B 1.221(4) . ?
O4B N3B 1.229(4) . ?
O5B N4B 1.221(4) . ?
O6B N4B 1.231(4) . ?
N1B C7B 1.283(3) . ?
N1B C8B 1.486(4) . ?
N2B C22B 1.283(4) . ?
N2B C23B 1.493(4) . ?
N3B C4B 1.446(3) . ?
N4B C19B 1.444(4) . ?
C1B C2B 1.424(4) . ?
C1B C6B 1.420(4) . ?
C2B C3B 1.370(4) . ?
C3B C4B 1.383(4) . ?
C4B C5B 1.369(4) . ?
C5B C6B 1.402(3) . ?
C6B C7B 1.452(4) . ?
C8B C10B 1.513(4) . ?
C8B C9B 1.531(5) . ?
C10B C15B 1.380(4) . ?
C10B C11B 1.380(4) . ?
C11B C12B 1.387(6) . ?
C12B C13B 1.363(5) . ?
C13B C14B 1.356(5) . ?
C14B C15B 1.383(5) . ?
C16B C17B 1.413(4) . ?
C16B C21B 1.430(4) . ?
C17B C18B 1.367(4) . ?
C18B C19B 1.400(5) . ?
C19B C20B 1.363(4) . ?
C20B C21B 1.394(4) . ?
C21B C22B 1.453(4) . ?
C23B C25B 1.510(4) . ?
C23B C24B 1.506(5) . ?
C25B C26B 1.376(5) . ?
C25B C30B 1.380(5) . ?
C26B C27B 1.408(5) . ?
C27B C28B 1.372(6) . ?
C28B C29B 1.349(7) . ?
C29B C30B 1.366(5) . ?
